data_7121459
loop_
_publ_author_name
'Cowie, Bradley E.'
'Nichol, Gary S.'
'Love, Jason B.'
'Arnold, Polly L.'

_publ_section_title
;
 Double uranium oxo cations derived from uranyl by borane or silane
 reduction.
;
_journal_issue 31
_journal_name_full 'Chemical communications (Cambridge, England)'
_journal_page_first 3839
_journal_page_last 3842
_journal_paper_doi 10.1039/c8cc00341f
_journal_volume 54
_journal_year 2018
_chemical_formula_moiety 'C85 H71 B2 N11 O7 U2, C4 H8 O'
_chemical_formula_sum 'C89 H79 B2 N11 O8 U2'
_chemical_formula_weight 1928.36
_chemical_name_systematic '[{(py){cat(py)BO)UOUOBcat(py)}(LA)]'
_space_group_crystal_system triclinic
_space_group_IT_number 2
_space_group_name_Hall '-P 1'
_space_group_name_H-M_alt 'P -1'
_symmetry_space_group_name_Hall '-P 1'
_symmetry_space_group_name_H-M 'P -1'
_atom_sites_solution_hydrogens geom
_audit_creation_method SHELXL-2017/1
_audit_update_record
;
2017-12-20 deposited with the CCDC.
2018-03-07 downloaded from the CCDC.
;
_cell_angle_alpha 68.5930(10)
_cell_angle_beta 79.0720(10)
_cell_angle_gamma 86.2280(10)
_cell_formula_units_Z 2
_cell_length_a 14.8167(3)
_cell_length_b 15.0681(3)
_cell_length_c 18.9308(4)
_cell_measurement_reflns_used 9840
_cell_measurement_temperature 150(2)
_cell_measurement_theta_max 28.02
_cell_measurement_theta_min 3.01
_cell_volume 3863.52(14)
_computing_cell_refinement 'Bruker SAINT'
_computing_data_collection 'Bruker APEX2'
_computing_data_reduction 'Bruker SAINT'
_computing_molecular_graphics 'Olex2 (Dolomanov et al., 2009)'
_computing_publication_material 'Olex2 (Dolomanov et al., 2009)'
_computing_structure_refinement 'SHELXL-2017/1 (Sheldrick, 2017)'
_computing_structure_solution 'SHELXS-97 (Sheldrick, 2008)'
_diffrn_ambient_temperature 150(2)
_diffrn_measured_fraction_theta_full 0.997
_diffrn_measured_fraction_theta_max 0.958
_diffrn_measurement_device_type 'Bruker APEX-II CCD'
_diffrn_measurement_method 'phi and omega scans'
_diffrn_radiation_monochromator graphite
_diffrn_radiation_source 'fine-focus sealed tube'
_diffrn_radiation_type MoK\a
_diffrn_radiation_wavelength 0.71073
_diffrn_reflns_av_R_equivalents 0.0501
_diffrn_reflns_av_unetI/netI 0.0459
_diffrn_reflns_Laue_measured_fraction_full 0.997
_diffrn_reflns_Laue_measured_fraction_max 0.958
_diffrn_reflns_limit_h_max 19
_diffrn_reflns_limit_h_min -19
_diffrn_reflns_limit_k_max 20
_diffrn_reflns_limit_k_min -19
_diffrn_reflns_limit_l_max 25
_diffrn_reflns_limit_l_min -25
_diffrn_reflns_number 88345
_diffrn_reflns_point_group_measured_fraction_full 0.997
_diffrn_reflns_point_group_measured_fraction_max 0.958
_diffrn_reflns_theta_full 25.242
_diffrn_reflns_theta_max 28.345
_diffrn_reflns_theta_min 2.993
_exptl_absorpt_coefficient_mu 4.253
_exptl_absorpt_correction_T_max 0.4311
_exptl_absorpt_correction_T_min 0.3817
_exptl_absorpt_correction_type multi-scan
_exptl_absorpt_process_details 'SADABS 2014/5'
_exptl_crystal_colour yellow
_exptl_crystal_density_diffrn 1.658
_exptl_crystal_description block
_exptl_crystal_F_000 1896
_exptl_crystal_size_max 0.210
_exptl_crystal_size_mid 0.160
_exptl_crystal_size_min 0.160
_exptl_transmission_factor_max 0.4311
_exptl_transmission_factor_min 0.3817
_refine_diff_density_max 1.102
_refine_diff_density_min -1.069
_refine_diff_density_rms 0.117
_refine_ls_extinction_method none
_refine_ls_goodness_of_fit_ref 1.013
_refine_ls_hydrogen_treatment constr
_refine_ls_matrix_type full
_refine_ls_number_parameters 1009
_refine_ls_number_reflns 18474
_refine_ls_number_restraints 18
_refine_ls_restrained_S_all 1.014
_refine_ls_R_factor_all 0.0519
_refine_ls_R_factor_gt 0.0298
_refine_ls_shift/su_max 0.002
_refine_ls_shift/su_mean 0.000
_refine_ls_structure_factor_coef Fsqd
_refine_ls_weighting_details 'w=1/[\s^2^(Fo^2^)+(0.0259P)^2^+4.7880P] where P=(Fo^2^+2Fc^2^)/3'
_refine_ls_weighting_scheme calc
_refine_ls_wR_factor_gt 0.0586
_refine_ls_wR_factor_ref 0.0649
_reflns_Friedel_coverage 0.000
_reflns_number_gt 14137
_reflns_number_total 18474
_reflns_threshold_expression 'I > 2\s(I)'
_cod_data_source_file c8cc00341f2.cif
_cod_data_source_block 3_THF
_cod_depositor_comments 'Adding full bibliography for 7121458--7121462.cif.'
_cod_database_code 7121459
_shelx_shelxl_version_number 2017/1
_shelx_space_group_comment
;
The symmetry employed for this shelxl refinement is uniquely defined
by the following loop, which should always be used as a source of
symmetry information in preference to the above space-group names.
They are only intended as comments.
;
_shelx_estimated_absorpt_t_min 0.469
_shelx_estimated_absorpt_t_max 0.549

loop_
_space_group_symop_operation_xyz
'x, y, z'
'-x, -y, -z'

loop_
_atom_site_label
_atom_site_type_symbol
_atom_site_fract_x
_atom_site_fract_y
_atom_site_fract_z
_atom_site_U_iso_or_equiv
_atom_site_adp_type
_atom_site_occupancy
_atom_site_site_symmetry_order
_atom_site_calc_flag
_atom_site_refinement_flags_posn
_atom_site_refinement_flags_adp
N8 N 0.3478(2) 0.1650(2) 0.31082(17) 0.0202(7) Uani 1 1 d . .
C26 C 0.3690(3) 0.2027(3) 0.3637(2) 0.0210(8) Uani 1 1 d . .
C32 C 0.4260(3) -0.0306(3) 0.2397(3) 0.0362(11) Uani 1 1 d . .
H32 H 0.459872 -0.077555 0.273299 0.043 Uiso 1 1 calc R U
C33 C 0.4113(3) -0.0268(3) 0.1688(3) 0.0377(11) Uani 1 1 d . .
H33 H 0.433834 -0.070531 0.144004 0.045 Uiso 1 1 calc R U
C23 C 0.4143(3) 0.3028(3) 0.4524(2) 0.0319(10) Uani 1 1 d . .
H23 H 0.430909 0.338512 0.480265 0.038 Uiso 1 1 calc R U
C83 C 0.3437(3) 0.7160(4) 0.3028(3) 0.0502(13) Uani 1 1 d . .
H83 H 0.321885 0.769708 0.315823 0.060 Uiso 1 1 calc R U
C67 C 0.6251(3) 0.2083(4) 0.1141(3) 0.0444(12) Uani 1 1 d . .
H67 H 0.658101 0.164443 0.093367 0.053 Uiso 1 1 calc R U
C82 C 0.2814(3) 0.6527(4) 0.3016(3) 0.0532(14) Uani 1 1 d . .
H82 H 0.217066 0.661783 0.313583 0.064 Uiso 1 1 calc R U
C65 C 0.6221(3) 0.3242(3) 0.1676(3) 0.0415(11) Uani 1 1 d . .
H65 H 0.652966 0.364400 0.184122 0.050 Uiso 1 1 calc R U
C68 C 0.5310(3) 0.2134(3) 0.1207(2) 0.0325(10) Uani 1 1 d . .
H68 H 0.500648 0.174998 0.102201 0.039 Uiso 1 1 calc R U
C9 C -0.0455(4) -0.1288(3) 0.2712(3) 0.0464(13) Uani 1 1 d . .
H9A H -0.041259 -0.176032 0.322993 0.056 Uiso 1 1 calc R U
H9B H -0.111452 -0.120870 0.267297 0.056 Uiso 1 1 calc R U
C66 C 0.6708(3) 0.2643(4) 0.1365(3) 0.0444(12) Uani 1 1 d . .
H66 H 0.735969 0.261969 0.130675 0.053 Uiso 1 1 calc R U
C10 C 0.0028(5) -0.1699(3) 0.2109(3) 0.0668(18) Uani 1 1 d . .
H10A H -0.026103 -0.230700 0.219884 0.100 Uiso 1 1 calc R U
H10B H -0.002555 -0.125060 0.159223 0.100 Uiso 1 1 calc R U
H10C H 0.067839 -0.180379 0.215077 0.100 Uiso 1 1 calc R U
O10 O 0.3735(2) 0.1608(3) 0.7138(2) 0.0525(9) Uani 1 1 d . .
C90 C 0.3302(5) 0.2333(6) 0.6618(4) 0.0933(13) Uani 1 1 d . U
H90A H 0.295354 0.205608 0.635039 0.112 Uiso 1 1 calc R U
H90B H 0.377018 0.277478 0.622516 0.112 Uiso 1 1 calc R U
C91 C 0.2690(5) 0.2848(6) 0.7010(4) 0.0949(13) Uani 1 1 d . U
H91A H 0.205681 0.283687 0.691453 0.114 Uiso 1 1 calc R U
H91B H 0.289118 0.351982 0.683388 0.114 Uiso 1 1 calc R U
C92 C 0.2727(6) 0.2363(6) 0.7819(4) 0.0951(13) Uani 1 1 d . U
H92A H 0.210089 0.217636 0.811864 0.114 Uiso 1 1 calc R U
H92B H 0.299635 0.278730 0.801926 0.114 Uiso 1 1 calc R U
C93 C 0.3301(5) 0.1514(6) 0.7886(4) 0.0939(13) Uani 1 1 d . U
H93A H 0.376343 0.147308 0.821231 0.113 Uiso 1 1 calc R U
H93B H 0.291723 0.093037 0.812312 0.113 Uiso 1 1 calc R U
C76 C -0.3697(3) 0.0123(4) 0.4444(3) 0.0472(13) Uani 1 1 d . .
H76 H -0.405860 -0.019593 0.493577 0.057 Uiso 1 1 calc R U
C71 C -0.2887(3) 0.3495(4) 0.4880(3) 0.0461(12) Uani 1 1 d . .
H71 H -0.262614 0.319834 0.533108 0.055 Uiso 1 1 calc R U
C77 C -0.3651(3) -0.0216(4) 0.3858(3) 0.0521(14) Uani 1 1 d . .
H77 H -0.399767 -0.076124 0.393209 0.063 Uiso 1 1 calc R U
C72 C -0.3494(4) 0.4269(4) 0.4807(4) 0.0613(16) Uani 1 1 d . .
H72 H -0.364174 0.450089 0.521845 0.074 Uiso 1 1 calc R U
U2 U 0.29811(2) 0.26661(2) 0.18202(2) 0.01625(4) Uani 1 1 d . .
U1 U 0.01045(2) 0.23185(2) 0.26196(2) 0.01596(4) Uani 1 1 d . .
B1 B -0.2162(3) 0.2399(3) 0.3437(3) 0.0259(10) Uani 1 1 d . .
C27 C 0.2964(3) 0.2459(3) 0.4026(2) 0.0205(8) Uani 1 1 d . .
N4 N 0.0174(2) 0.2023(2) 0.40457(17) 0.0186(6) Uani 1 1 d . .
N2 N -0.0205(2) 0.1413(2) 0.18320(17) 0.0216(7) Uani 1 1 d . .
N6 N 0.3377(2) 0.2616(2) 0.05021(17) 0.0184(6) Uani 1 1 d . .
O3 O 0.15792(16) 0.24732(18) 0.22002(14) 0.0203(5) Uani 1 1 d . .
O1 O -0.13170(17) 0.24129(18) 0.29540(14) 0.0222(6) Uani 1 1 d . .
N10 N 0.4803(2) 0.2716(2) 0.15280(18) 0.0238(7) Uani 1 1 d . .
O2 O 0.32093(18) 0.37505(17) 0.23069(15) 0.0239(6) Uani 1 1 d . .
O5 O -0.21292(18) 0.2456(2) 0.42013(16) 0.0310(7) Uani 1 1 d . .
O6 O 0.42458(18) 0.48407(19) 0.24385(16) 0.0283(6) Uani 1 1 d . .
N1 N -0.0255(2) 0.3425(2) 0.12880(17) 0.0200(7) Uani 1 1 d . .
C25 C 0.4576(3) 0.2062(3) 0.3746(2) 0.0270(9) Uani 1 1 d . .
H25 H 0.504911 0.175194 0.350798 0.032 Uiso 1 1 calc R U
O4 O -0.27993(18) 0.31830(19) 0.30860(17) 0.0302(7) Uani 1 1 d . .
C1 C -0.0617(2) 0.2952(3) 0.0951(2) 0.0223(8) Uani 1 1 d . .
H1 H -0.090964 0.329761 0.052627 0.027 Uiso 1 1 calc R U
C69 C -0.3080(3) 0.3627(3) 0.3601(3) 0.0345(10) Uani 1 1 d . .
N5 N 0.3044(2) 0.4313(2) 0.07164(17) 0.0190(6) Uani 1 1 d . .
N9 N -0.0025(2) 0.3982(2) 0.27774(17) 0.0193(7) Uani 1 1 d . .
C28 C 0.2051(2) 0.2363(2) 0.4003(2) 0.0191(8) Uani 1 1 d . .
H28 H 0.189728 0.199587 0.372774 0.023 Uiso 1 1 calc R U
C16 C 0.0390(2) 0.2640(3) 0.4406(2) 0.0193(8) Uani 1 1 d . .
C44 C 0.3557(3) 0.4317(3) 0.0078(2) 0.0227(8) Uani 1 1 d . .
H44 H 0.379056 0.490369 -0.030438 0.027 Uiso 1 1 calc R U
C60 C -0.1002(3) 0.5169(3) 0.3085(2) 0.0321(10) Uani 1 1 d . .
H60 H -0.160590 0.540740 0.317471 0.038 Uiso 1 1 calc R U
C29 C 0.1345(2) 0.2790(3) 0.4374(2) 0.0192(8) Uani 1 1 d . .
N11 N -0.2677(2) 0.1394(2) 0.3617(2) 0.0288(8) Uani 1 1 d . .
C59 C -0.0858(3) 0.4372(3) 0.2892(2) 0.0258(9) Uani 1 1 d . .
H59 H -0.137468 0.407760 0.283641 0.031 Uiso 1 1 calc R U
N3 N -0.0156(2) 0.0653(2) 0.34650(17) 0.0197(6) Uani 1 1 d . .
C51 C -0.0019(3) 0.5991(3) 0.1035(2) 0.0238(8) Uani 1 1 d . .
C58 C 0.1841(2) 0.5436(2) 0.0903(2) 0.0185(7) Uani 1 1 d . .
C14 C -0.0580(2) 0.0611(3) 0.4195(2) 0.0193(8) Uani 1 1 d . .
B2 B 0.3367(3) 0.4486(3) 0.2484(3) 0.0245(10) Uani 1 1 d . .
C49 C 0.1585(3) 0.6346(3) 0.0958(2) 0.0214(8) Uani 1 1 d . .
C20 C 0.1591(3) 0.3388(3) 0.4760(2) 0.0240(8) Uani 1 1 d . .
C24 C 0.4801(3) 0.2550(3) 0.4204(2) 0.0338(10) Uani 1 1 d . .
H24 H 0.541452 0.254232 0.428650 0.041 Uiso 1 1 calc R U
C21 C 0.2514(3) 0.3468(3) 0.4787(2) 0.0282(9) Uani 1 1 d . .
H21 H 0.267550 0.385187 0.504633 0.034 Uiso 1 1 calc R U
C43 C 0.3769(3) 0.3457(3) -0.0053(2) 0.0213(8) Uani 1 1 d . .
C40 C 0.3626(2) 0.1927(3) 0.0199(2) 0.0210(8) Uani 1 1 d . .
C15 C -0.0363(2) 0.1298(3) 0.4481(2) 0.0203(8) Uani 1 1 d . .
H15 H -0.061064 0.123452 0.499807 0.024 Uiso 1 1 calc R U
N7 N 0.3387(2) 0.1008(2) 0.19044(18) 0.0205(7) Uani 1 1 d . .
C42 C 0.4271(3) 0.3286(3) -0.0688(2) 0.0280(9) Uani 1 1 d . .
H42 H 0.460259 0.374016 -0.114163 0.034 Uiso 1 1 calc R U
C61 C -0.0264(3) 0.5615(3) 0.3145(2) 0.0350(10) Uani 1 1 d . .
H61 H -0.034522 0.617396 0.327089 0.042 Uiso 1 1 calc R U
C54 C -0.1371(3) 0.4709(3) 0.1131(2) 0.0282(9) Uani 1 1 d . .
H54 H -0.183740 0.427834 0.117592 0.034 Uiso 1 1 calc R U
C7 C 0.0982(3) -0.0341(3) 0.2555(2) 0.0407(12) Uani 1 1 d . .
H7A H 0.123915 -0.049786 0.209275 0.049 Uiso 1 1 calc R U
H7B H 0.119797 0.030774 0.245971 0.049 Uiso 1 1 calc R U
C19 C 0.0872(3) 0.3836(3) 0.5123(2) 0.0296(9) Uani 1 1 d . .
H19 H 0.102210 0.425157 0.536003 0.035 Uiso 1 1 calc R U
C62 C 0.0600(3) 0.5244(3) 0.3021(2) 0.0309(9) Uani 1 1 d . .
H62 H 0.112361 0.554510 0.305771 0.037 Uiso 1 1 calc R U
C37 C 0.3132(4) -0.0679(3) 0.0420(3) 0.0486(13) Uani 1 1 d . .
H37A H 0.340116 -0.101568 0.007519 0.073 Uiso 1 1 calc R U
H37B H 0.322995 -0.105087 0.094548 0.073 Uiso 1 1 calc R U
H37C H 0.247098 -0.059679 0.041653 0.073 Uiso 1 1 calc R U
C8 C 0.1367(4) -0.1042(4) 0.3240(3) 0.0595(16) Uani 1 1 d . .
H8A H 0.203936 -0.100269 0.312913 0.089 Uiso 1 1 calc R U
H8B H 0.113331 -0.088301 0.369943 0.089 Uiso 1 1 calc R U
H8C H 0.117459 -0.169042 0.333165 0.089 Uiso 1 1 calc R U
C53 C -0.1610(3) 0.5656(3) 0.1073(2) 0.0328(10) Uani 1 1 d . .
H53 H -0.222667 0.586440 0.105093 0.039 Uiso 1 1 calc R U
C55 C -0.0480(3) 0.4404(3) 0.1123(2) 0.0213(8) Uani 1 1 d . .
C41 C 0.4190(3) 0.2313(3) -0.0524(2) 0.0267(9) Uani 1 1 d . .
H41 H 0.446733 0.197288 -0.084435 0.032 Uiso 1 1 calc R U
C78 C -0.3096(4) 0.0245(4) 0.3157(3) 0.0523(14) Uani 1 1 d . .
H78 H -0.304835 0.000913 0.274977 0.063 Uiso 1 1 calc R U
C52 C -0.0958(3) 0.6268(3) 0.1049(2) 0.0305(9) Uani 1 1 d . .
H52 H -0.113261 0.688906 0.104194 0.037 Uiso 1 1 calc R U
C56 C 0.0237(2) 0.5053(2) 0.1029(2) 0.0188(8) Uani 1 1 d . .
C85 C 0.4711(3) 0.6254(3) 0.2658(3) 0.0344(10) Uani 1 1 d . .
H85 H 0.535401 0.616127 0.253834 0.041 Uiso 1 1 calc R U
C75 C -0.3203(3) 0.0942(3) 0.4307(3) 0.0362(10) Uani 1 1 d . .
H75 H -0.323898 0.118637 0.470806 0.043 Uiso 1 1 calc R U
C5 C -0.0373(3) 0.0486(3) 0.1958(2) 0.0283(9) Uani 1 1 d . .
C6 C -0.0079(3) -0.0325(3) 0.2649(2) 0.0320(10) Uani 1 1 d . .
C46 C 0.3446(3) 0.5833(3) 0.0758(2) 0.0258(9) Uani 1 1 d . .
H46 H 0.407991 0.567748 0.067673 0.031 Uiso 1 1 calc R U
C45 C 0.2801(3) 0.5213(2) 0.0788(2) 0.0203(8) Uani 1 1 d . .
C57 C 0.1162(2) 0.4806(3) 0.0944(2) 0.0191(8) Uani 1 1 d . .
H57 H 0.133534 0.420051 0.091456 0.023 Uiso 1 1 calc R U
C2 C -0.0589(3) 0.1949(3) 0.1197(2) 0.0232(8) Uani 1 1 d . .
C22 C 0.3207(3) 0.3005(3) 0.4449(2) 0.0259(9) Uani 1 1 d . .
C3 C -0.1003(3) 0.1352(3) 0.0932(2) 0.0344(10) Uani 1 1 d . .
H3 H -0.131463 0.154335 0.050503 0.041 Uiso 1 1 calc R U
C31 C 0.3810(3) 0.0484(3) 0.2525(2) 0.0261(9) Uani 1 1 d . .
C50 C 0.0657(3) 0.6601(3) 0.1012(2) 0.0238(8) Uani 1 1 d . .
H50 H 0.048441 0.720976 0.103450 0.029 Uiso 1 1 calc R U
C80 C 0.4088(3) 0.5635(3) 0.2644(2) 0.0264(9) Uani 1 1 d . .
C39 C 0.1771(3) 0.1422(4) 0.0035(3) 0.0447(12) Uani 1 1 d . .
H39A H 0.109965 0.143037 0.017353 0.067 Uiso 1 1 calc R U
H39B H 0.200001 0.207608 -0.024459 0.067 Uiso 1 1 calc R U
H39C H 0.194745 0.104367 -0.029450 0.067 Uiso 1 1 calc R U
C64 C 0.5281(3) 0.3272(3) 0.1755(2) 0.0307(9) Uani 1 1 d . .
H64 H 0.495186 0.369767 0.197639 0.037 Uiso 1 1 calc R U
O7 O 0.26905(19) 0.5049(2) 0.27474(18) 0.0361(7) Uani 1 1 d . .
C38 C 0.2181(3) 0.0987(3) 0.0757(2) 0.0272(9) Uani 1 1 d . .
H38A H 0.192697 0.033563 0.104058 0.033 Uiso 1 1 calc R U
H38B H 0.197941 0.136547 0.109036 0.033 Uiso 1 1 calc R U
C63 C 0.0699(3) 0.4428(3) 0.2841(2) 0.0231(8) Uani 1 1 d . .
H63 H 0.129651 0.417269 0.275976 0.028 Uiso 1 1 calc R U
C48 C 0.2285(3) 0.6961(3) 0.0941(2) 0.0274(9) Uani 1 1 d . .
H48 H 0.211949 0.755510 0.099583 0.033 Uiso 1 1 calc R U
C35 C 0.3243(3) 0.0925(3) 0.0630(2) 0.0238(8) Uani 1 1 d . .
C34 C 0.3569(3) 0.0538(3) 0.1400(2) 0.0249(8) Uani 1 1 d . .
C79 C -0.2612(3) 0.1043(3) 0.3050(3) 0.0370(10) Uani 1 1 d . .
H79 H -0.222614 0.135311 0.256885 0.044 Uiso 1 1 calc R U
C70 C -0.2692(3) 0.3189(3) 0.4265(3) 0.0348(10) Uani 1 1 d . .
C36 C 0.3589(3) 0.0297(3) 0.0147(2) 0.0328(10) Uani 1 1 d . .
H36A H 0.350149 0.065238 -0.039024 0.039 Uiso 1 1 calc R U
H36B H 0.425811 0.019970 0.013709 0.039 Uiso 1 1 calc R U
C84 C 0.4360(3) 0.7030(3) 0.2856(3) 0.0388(11) Uani 1 1 d . .
H84 H 0.477219 0.747601 0.287221 0.047 Uiso 1 1 calc R U
C47 C 0.3177(3) 0.6715(3) 0.0849(2) 0.0296(9) Uani 1 1 d . .
H47 H 0.363165 0.713392 0.084515 0.036 Uiso 1 1 calc R U
C17 C -0.0267(3) 0.3077(3) 0.4776(2) 0.0253(8) Uani 1 1 d . .
H17 H -0.089817 0.297684 0.479113 0.030 Uiso 1 1 calc R U
C13 C -0.1149(2) -0.0193(3) 0.4556(2) 0.0217(8) Uani 1 1 d . .
H13 H -0.151068 -0.038613 0.505832 0.026 Uiso 1 1 calc R U
C18 C -0.0020(3) 0.3678(3) 0.5136(2) 0.0298(9) Uani 1 1 d . .
H18 H -0.048858 0.397482 0.539096 0.036 Uiso 1 1 calc R U
C74 C -0.3673(3) 0.4383(3) 0.3537(3) 0.0469(13) Uani 1 1 d . .
H74 H -0.393532 0.468242 0.308731 0.056 Uiso 1 1 calc R U
C12 C -0.1079(3) -0.0652(3) 0.4032(2) 0.0254(9) Uani 1 1 d . .
H12 H -0.138988 -0.121909 0.410637 0.030 Uiso 1 1 calc R U
C73 C -0.3875(4) 0.4696(4) 0.4166(4) 0.0604(17) Uani 1 1 d . .
H73 H -0.428454 0.521385 0.414181 0.072 Uiso 1 1 calc R U
C30 C 0.3847(3) 0.0835(3) 0.3112(2) 0.0257(9) Uani 1 1 d . .
H30 H 0.415069 0.046940 0.352464 0.031 Uiso 1 1 calc R U
C4 C -0.0871(3) 0.0434(3) 0.1408(2) 0.0385(11) Uani 1 1 d . .
H4 H -0.107578 -0.013095 0.137437 0.046 Uiso 1 1 calc R U
C11 C -0.0465(3) -0.0122(3) 0.3374(2) 0.0234(8) Uani 1 1 d . .
C81 C 0.3161(3) 0.5759(3) 0.2823(3) 0.0327(10) Uani 1 1 d . .

loop_
_atom_site_aniso_label
_atom_site_aniso_U_11
_atom_site_aniso_U_22
_atom_site_aniso_U_33
_atom_site_aniso_U_23
_atom_site_aniso_U_13
_atom_site_aniso_U_12
N8 0.0184(16) 0.0225(17) 0.0178(16) -0.0053(13) -0.0032(13) 0.0027(13)
C26 0.0214(19) 0.021(2) 0.0202(19) -0.0057(16) -0.0047(15) -0.0048(15)
C32 0.049(3) 0.025(2) 0.040(3) -0.016(2) -0.019(2) 0.018(2)
C33 0.052(3) 0.029(2) 0.039(3) -0.021(2) -0.014(2) 0.017(2)
C23 0.029(2) 0.040(3) 0.031(2) -0.015(2) -0.0081(18) -0.0095(19)
C83 0.047(3) 0.038(3) 0.078(4) -0.040(3) -0.002(3) 0.000(2)
C67 0.018(2) 0.053(3) 0.064(3) -0.028(3) 0.001(2) 0.003(2)
C82 0.036(3) 0.053(3) 0.086(4) -0.049(3) 0.004(3) -0.003(2)
C65 0.028(2) 0.046(3) 0.052(3) -0.016(2) -0.009(2) -0.007(2)
C68 0.022(2) 0.044(3) 0.039(3) -0.025(2) -0.0045(18) 0.0025(19)
C9 0.085(4) 0.018(2) 0.033(3) -0.0089(19) 0.002(3) -0.012(2)
C66 0.026(2) 0.060(3) 0.046(3) -0.018(3) -0.007(2) 0.003(2)
C10 0.129(6) 0.025(3) 0.040(3) -0.014(2) 0.007(3) -0.008(3)
O10 0.059(2) 0.055(2) 0.046(2) -0.0178(18) -0.0191(18) 0.0119(18)
C90 0.098(3) 0.106(3) 0.085(3) -0.049(3) -0.011(3) 0.012(3)
C91 0.099(3) 0.107(3) 0.087(3) -0.049(3) -0.009(2) 0.010(2)
C92 0.100(3) 0.109(3) 0.085(3) -0.051(3) -0.009(2) 0.008(2)
C93 0.101(3) 0.108(3) 0.083(3) -0.051(3) -0.010(3) 0.006(2)
C76 0.027(3) 0.046(3) 0.055(3) -0.006(3) 0.001(2) -0.007(2)
C71 0.038(3) 0.053(3) 0.051(3) -0.030(3) 0.009(2) -0.007(2)
C77 0.036(3) 0.034(3) 0.079(4) -0.012(3) -0.008(3) -0.010(2)
C72 0.047(3) 0.061(4) 0.084(5) -0.049(4) 0.017(3) -0.005(3)
U2 0.01529(7) 0.01458(7) 0.01791(8) -0.00568(6) -0.00114(5) 0.00044(5)
U1 0.01522(7) 0.01527(7) 0.01640(7) -0.00492(6) -0.00184(5) -0.00062(5)
B1 0.022(2) 0.026(2) 0.028(2) -0.008(2) -0.0055(19) 0.0030(18)
C27 0.027(2) 0.0173(18) 0.0159(18) -0.0036(15) -0.0047(15) -0.0040(15)
N4 0.0175(15) 0.0202(16) 0.0196(16) -0.0084(13) -0.0051(12) 0.0012(12)
N2 0.0274(17) 0.0167(16) 0.0180(16) -0.0043(13) -0.0008(13) -0.0031(13)
N6 0.0172(15) 0.0167(15) 0.0198(16) -0.0059(13) -0.0011(12) 0.0007(12)
O3 0.0173(12) 0.0225(13) 0.0206(13) -0.0087(11) -0.0006(10) 0.0005(10)
O1 0.0167(13) 0.0234(14) 0.0241(14) -0.0062(11) -0.0028(11) 0.0009(11)
N10 0.0196(17) 0.0288(19) 0.0233(18) -0.0106(15) -0.0003(13) -0.0042(14)
O2 0.0331(15) 0.0162(13) 0.0228(14) -0.0075(11) -0.0040(12) -0.0028(11)
O5 0.0237(15) 0.0393(17) 0.0292(16) -0.0141(13) -0.0006(12) 0.0043(13)
O6 0.0290(15) 0.0245(15) 0.0377(17) -0.0187(13) -0.0062(13) 0.0017(12)
N1 0.0199(16) 0.0203(16) 0.0177(16) -0.0038(13) -0.0032(13) -0.0042(13)
C25 0.0188(19) 0.034(2) 0.029(2) -0.0116(18) -0.0067(16) 0.0036(17)
O4 0.0206(14) 0.0277(16) 0.0408(18) -0.0109(13) -0.0061(13) 0.0050(12)
C1 0.0191(19) 0.027(2) 0.0171(19) -0.0036(16) -0.0022(15) -0.0018(16)
C69 0.020(2) 0.027(2) 0.052(3) -0.014(2) 0.005(2) -0.0035(17)
N5 0.0188(16) 0.0156(15) 0.0212(16) -0.0049(13) -0.0036(13) 0.0001(12)
N9 0.0195(16) 0.0167(16) 0.0191(16) -0.0045(13) -0.0012(13) 0.0009(12)
C28 0.0236(19) 0.0168(18) 0.0169(18) -0.0059(15) -0.0030(15) -0.0028(15)
C16 0.025(2) 0.0180(18) 0.0129(17) -0.0041(15) -0.0028(15) 0.0013(15)
C44 0.022(2) 0.023(2) 0.021(2) -0.0051(16) -0.0032(16) -0.0060(16)
C60 0.034(2) 0.027(2) 0.031(2) -0.0107(19) 0.0023(19) 0.0064(18)
C29 0.024(2) 0.0174(18) 0.0126(17) -0.0008(14) -0.0048(15) -0.0001(15)
N11 0.0240(18) 0.0236(18) 0.034(2) -0.0035(15) -0.0079(15) 0.0033(14)
C59 0.024(2) 0.019(2) 0.029(2) -0.0047(17) 0.0003(17) -0.0018(16)
N3 0.0208(16) 0.0168(16) 0.0200(16) -0.0054(13) -0.0021(13) -0.0008(12)
C51 0.030(2) 0.020(2) 0.0170(19) -0.0017(15) -0.0046(16) 0.0015(16)
C58 0.0246(19) 0.0151(18) 0.0134(17) -0.0020(14) -0.0037(14) -0.0014(14)
C14 0.0178(18) 0.0186(19) 0.0192(19) -0.0041(15) -0.0043(15) 0.0022(14)
B2 0.030(2) 0.021(2) 0.024(2) -0.0091(19) -0.0057(19) 0.0008(19)
C49 0.030(2) 0.0163(18) 0.0147(18) -0.0027(15) -0.0027(15) 0.0004(15)
C20 0.032(2) 0.021(2) 0.020(2) -0.0083(16) -0.0050(16) -0.0006(16)
C24 0.019(2) 0.045(3) 0.038(3) -0.014(2) -0.0076(18) -0.0091(18)
C21 0.039(2) 0.026(2) 0.024(2) -0.0117(17) -0.0088(18) -0.0049(18)
C43 0.0222(19) 0.021(2) 0.0191(19) -0.0053(16) -0.0027(15) -0.0041(15)
C40 0.0183(18) 0.025(2) 0.023(2) -0.0122(16) -0.0031(15) 0.0020(15)
C15 0.0164(18) 0.024(2) 0.0178(19) -0.0040(16) -0.0054(15) 0.0042(15)
N7 0.0203(16) 0.0149(15) 0.0242(17) -0.0053(13) -0.0033(13) 0.0022(12)
C42 0.025(2) 0.035(2) 0.022(2) -0.0101(18) 0.0036(16) -0.0111(17)
C61 0.047(3) 0.023(2) 0.034(2) -0.0139(19) 0.002(2) 0.0025(19)
C54 0.023(2) 0.029(2) 0.030(2) -0.0070(18) -0.0071(17) -0.0007(17)
C7 0.056(3) 0.029(2) 0.027(2) -0.0065(19) 0.008(2) 0.010(2)
C19 0.039(2) 0.028(2) 0.027(2) -0.0172(18) -0.0069(19) 0.0016(18)
C62 0.037(2) 0.026(2) 0.031(2) -0.0121(19) -0.0043(19) -0.0050(18)
C37 0.082(4) 0.022(2) 0.049(3) -0.019(2) -0.015(3) -0.001(2)
C8 0.056(3) 0.052(3) 0.044(3) 0.001(3) 0.007(3) 0.026(3)
C53 0.026(2) 0.030(2) 0.041(3) -0.009(2) -0.0166(19) 0.0098(18)
C55 0.027(2) 0.0193(19) 0.0152(18) -0.0022(15) -0.0075(15) 0.0018(15)
C41 0.022(2) 0.035(2) 0.028(2) -0.0200(19) 0.0020(16) -0.0029(17)
C78 0.055(3) 0.042(3) 0.067(4) -0.025(3) -0.014(3) -0.008(3)
C52 0.030(2) 0.024(2) 0.033(2) -0.0068(18) -0.0060(18) 0.0101(17)
C56 0.0229(19) 0.0167(18) 0.0136(18) -0.0031(14) 0.0002(14) -0.0017(15)
C85 0.031(2) 0.034(2) 0.042(3) -0.016(2) -0.006(2) -0.0056(19)
C75 0.025(2) 0.034(3) 0.039(3) -0.004(2) 0.0017(19) -0.0046(19)
C5 0.044(3) 0.020(2) 0.021(2) -0.0088(17) 0.0025(18) -0.0085(18)
C6 0.053(3) 0.017(2) 0.023(2) -0.0069(17) 0.0030(19) -0.0030(18)
C46 0.025(2) 0.0163(19) 0.031(2) -0.0031(17) -0.0039(17) -0.0025(15)
C45 0.0244(19) 0.0124(17) 0.0189(19) -0.0009(15) 0.0002(15) -0.0031(14)
C57 0.025(2) 0.0165(18) 0.0153(18) -0.0050(15) -0.0043(15) 0.0011(15)
C2 0.025(2) 0.025(2) 0.0185(19) -0.0071(16) -0.0014(16) -0.0077(16)
C22 0.028(2) 0.028(2) 0.022(2) -0.0094(17) -0.0035(16) -0.0054(17)
C3 0.048(3) 0.033(2) 0.027(2) -0.0134(19) -0.009(2) -0.013(2)
C31 0.031(2) 0.022(2) 0.027(2) -0.0099(17) -0.0075(17) 0.0074(17)
C50 0.032(2) 0.0146(18) 0.023(2) -0.0062(16) -0.0038(17) 0.0032(16)
C80 0.036(2) 0.019(2) 0.025(2) -0.0093(17) -0.0061(18) -0.0020(17)
C39 0.036(3) 0.048(3) 0.047(3) -0.009(2) -0.014(2) -0.007(2)
C64 0.025(2) 0.031(2) 0.037(2) -0.0143(19) -0.0029(18) -0.0045(17)
O7 0.0303(16) 0.0334(17) 0.054(2) -0.0292(16) -0.0005(14) -0.0069(13)
C38 0.024(2) 0.024(2) 0.029(2) -0.0060(17) -0.0015(17) -0.0048(16)
C63 0.026(2) 0.023(2) 0.0193(19) -0.0061(16) -0.0043(16) 0.0002(16)
C48 0.038(2) 0.0138(19) 0.032(2) -0.0104(17) -0.0055(18) 0.0001(16)
C35 0.028(2) 0.0187(19) 0.026(2) -0.0105(16) -0.0047(17) 0.0024(16)
C34 0.027(2) 0.0188(19) 0.030(2) -0.0115(17) -0.0027(17) 0.0025(16)
C79 0.038(3) 0.032(2) 0.040(3) -0.011(2) -0.007(2) -0.007(2)
C70 0.023(2) 0.035(2) 0.047(3) -0.020(2) 0.004(2) -0.0038(18)
C36 0.041(3) 0.027(2) 0.034(2) -0.0164(19) -0.008(2) 0.0059(19)
C84 0.042(3) 0.031(2) 0.052(3) -0.023(2) -0.008(2) -0.010(2)
C47 0.034(2) 0.021(2) 0.033(2) -0.0068(18) -0.0065(19) -0.0074(17)
C17 0.023(2) 0.029(2) 0.024(2) -0.0085(17) -0.0052(16) 0.0039(16)
C13 0.0213(19) 0.0202(19) 0.0181(19) -0.0010(15) -0.0020(15) -0.0015(15)
C18 0.035(2) 0.029(2) 0.029(2) -0.0167(19) -0.0031(18) 0.0079(18)
C74 0.033(3) 0.028(3) 0.070(4) -0.011(2) 0.001(2) 0.002(2)
C12 0.029(2) 0.0171(19) 0.024(2) -0.0003(16) -0.0033(17) -0.0057(16)
C73 0.044(3) 0.038(3) 0.100(5) -0.038(3) 0.011(3) 0.005(2)
C30 0.024(2) 0.024(2) 0.025(2) -0.0036(17) -0.0071(17) 0.0026(16)
C4 0.058(3) 0.030(2) 0.031(2) -0.013(2) -0.004(2) -0.018(2)
C11 0.028(2) 0.0168(19) 0.024(2) -0.0042(16) -0.0057(16) -0.0009(15)
C81 0.034(2) 0.028(2) 0.040(3) -0.019(2) -0.001(2) -0.0070(18)

loop_
_atom_type_symbol
_atom_type_description
_atom_type_scat_dispersion_real
_atom_type_scat_dispersion_imag
_atom_type_scat_source
C C 0.0030 0.0020 'International Tables Vol C Tables 4.2.6.8 and 6.1.1.4'
H H 0.0000 0.0000 'International Tables Vol C Tables 4.2.6.8 and 6.1.1.4'
B B 0.0010 0.0010 'International Tables Vol C Tables 4.2.6.8 and 6.1.1.4'
N N 0.0060 0.0030 'International Tables Vol C Tables 4.2.6.8 and 6.1.1.4'
O O 0.0110 0.0060 'International Tables Vol C Tables 4.2.6.8 and 6.1.1.4'
U U -9.6770 9.6650 'International Tables Vol C Tables 4.2.6.8 and 6.1.1.4'

loop_
_geom_angle_atom_site_label_1
_geom_angle_atom_site_label_2
_geom_angle_atom_site_label_3
_geom_angle
C30 N8 C26 118.0(3)
C30 N8 U2 113.5(2)
C26 N8 U2 124.0(2)
C25 C26 N8 121.9(3)
C25 C26 C27 119.3(3)
N8 C26 C27 118.6(3)
C33 C32 C31 106.5(4)
C33 C32 H32 126.7
C31 C32 H32 126.7
C32 C33 C34 107.3(4)
C32 C33 H33 126.3
C34 C33 H33 126.3
C24 C23 C22 121.2(4)
C24 C23 H23 119.4
C22 C23 H23 119.4
C84 C83 C82 121.3(4)
C84 C83 H83 119.3
C82 C83 H83 119.3
C66 C67 C68 120.8(4)
C66 C67 H67 119.6
C68 C67 H67 119.6
C81 C82 C83 117.4(4)
C81 C82 H82 121.3
C83 C82 H82 121.3
C66 C65 C64 120.2(4)
C66 C65 H65 119.9
C64 C65 H65 119.9
N10 C68 C67 122.0(4)
N10 C68 H68 119.0
C67 C68 H68 119.0
C10 C9 C6 115.9(4)
C10 C9 H9A 108.3
C6 C9 H9A 108.3
C10 C9 H9B 108.3
C6 C9 H9B 108.3
H9A C9 H9B 107.4
C67 C66 C65 118.4(4)
C67 C66 H66 120.8
C65 C66 H66 120.8
C9 C10 H10A 109.5
C9 C10 H10B 109.5
H10A C10 H10B 109.5
C9 C10 H10C 109.5
H10A C10 H10C 109.5
H10B C10 H10C 109.5
C90 O10 C93 108.4(5)
O10 C90 C91 110.5(6)
O10 C90 H90A 109.6
C91 C90 H90A 109.6
O10 C90 H90B 109.6
C91 C90 H90B 109.6
H90A C90 H90B 108.1
C90 C91 C92 105.3(7)
C90 C91 H91A 110.7
C92 C91 H91A 110.7
C90 C91 H91B 110.7
C92 C91 H91B 110.7
H91A C91 H91B 108.8
C91 C92 C93 107.3(6)
C91 C92 H92A 110.2
C93 C92 H92A 110.2
C91 C92 H92B 110.2
C93 C92 H92B 110.2
H92A C92 H92B 108.5
O10 C93 C92 106.8(6)
O10 C93 H93A 110.4
C92 C93 H93A 110.4
O10 C93 H93B 110.4
C92 C93 H93B 110.4
H93A C93 H93B 108.6
C77 C76 C75 118.8(5)
C77 C76 H76 120.6
C75 C76 H76 120.6
C70 C71 C72 116.6(5)
C70 C71 H71 121.7
C72 C71 H71 121.7
C76 C77 C78 119.2(5)
C76 C77 H77 120.4
C78 C77 H77 120.4
C73 C72 C71 122.2(5)
C73 C72 H72 118.9
C71 C72 H72 118.9
O3 U2 O2 99.15(10)
O3 U2 N6 109.19(10)
O2 U2 N6 132.73(9)
O3 U2 N7 98.18(10)
O2 U2 N7 142.14(10)
N6 U2 N7 70.58(10)
O3 U2 N8 97.06(10)
O2 U2 N8 77.24(10)
N6 U2 N8 132.87(9)
N7 U2 N8 67.38(10)
O3 U2 N5 101.32(9)
O2 U2 N5 72.83(9)
N6 U2 N5 65.17(9)
N7 U2 N5 135.36(10)
N8 U2 N5 146.88(10)
O3 U2 N10 171.63(10)
O2 U2 N10 80.71(10)
N6 U2 N10 76.31(9)
N7 U2 N10 77.44(10)
N8 U2 N10 74.70(9)
N5 U2 N10 86.68(9)
O1 U1 O3 170.65(10)
O1 U1 N3 82.90(10)
O3 U1 N3 106.19(9)
O1 U1 N2 88.21(10)
O3 U1 N2 96.61(10)
N3 U1 N2 72.05(10)
O1 U1 N4 85.11(9)
O3 U1 N4 96.34(9)
N3 U1 N4 66.82(10)
N2 U1 N4 138.82(9)
O1 U1 N1 82.32(9)
O3 U1 N1 92.08(9)
N3 U1 N1 137.28(10)
N2 U1 N1 67.64(10)
N4 U1 N1 150.27(9)
O1 U1 N9 78.92(9)
O3 U1 N9 92.66(9)
N3 U1 N9 136.68(10)
N2 U1 N9 145.11(9)
N4 U1 N9 72.68(9)
N1 U1 N9 78.50(9)
O1 B1 O5 116.6(3)
O1 B1 O4 113.8(3)
O5 B1 O4 104.7(3)
O1 B1 N11 107.9(3)
O5 B1 N11 106.1(3)
O4 B1 N11 106.9(3)
C28 C27 C22 119.6(3)
C28 C27 C26 121.9(3)
C22 C27 C26 118.6(3)
C15 N4 C16 116.3(3)
C15 N4 U1 107.9(2)
C16 N4 U1 131.5(2)
C5 N2 C2 106.1(3)
C5 N2 U1 135.9(2)
C2 N2 U1 114.2(2)
C40 N6 C43 105.7(3)
C40 N6 U2 135.6(2)
C43 N6 U2 113.8(2)
U2 O3 U1 177.55(13)
B1 O1 U1 158.8(3)
C68 N10 C64 116.1(3)
C68 N10 U2 122.3(3)
C64 N10 U2 121.4(3)
B2 O2 U2 171.1(3)
C70 O5 B1 106.8(3)
C80 O6 B2 105.9(3)
C1 N1 C55 118.9(3)
C1 N1 U1 111.8(2)
C55 N1 U1 122.4(2)
C26 C25 C24 121.5(4)
C26 C25 H25 119.2
C24 C25 H25 119.2
C69 O4 B1 107.1(3)
N1 C1 C2 122.4(3)
N1 C1 H1 118.8
C2 C1 H1 118.8
O4 C69 C74 128.4(5)
O4 C69 C70 110.5(4)
C74 C69 C70 121.1(5)
C44 N5 C45 117.5(3)
C44 N5 U2 113.1(2)
C45 N5 U2 127.1(2)
C59 N9 C63 116.9(3)
C59 N9 U1 119.7(2)
C63 N9 U1 122.9(2)
C27 C28 C29 122.0(3)
C27 C28 H28 119.0
C29 C28 H28 119.0
C17 C16 N4 122.8(3)
C17 C16 C29 120.1(3)
N4 C16 C29 117.1(3)
N5 C44 C43 120.4(3)
N5 C44 H44 119.8
C43 C44 H44 119.8
C61 C60 C59 118.9(4)
C61 C60 H60 120.6
C59 C60 H60 120.6
C28 C29 C16 122.8(3)
C28 C29 C20 118.5(3)
C16 C29 C20 118.7(3)
C79 N11 C75 119.6(4)
C79 N11 B1 119.0(3)
C75 N11 B1 121.2(4)
N9 C59 C60 123.6(4)
N9 C59 H59 118.2
C60 C59 H59 118.2
C11 N3 C14 105.7(3)
C11 N3 U1 133.5(2)
C14 N3 U1 109.4(2)
C50 C51 C52 122.0(4)
C50 C51 C56 119.2(3)
C52 C51 C56 118.8(4)
C57 C58 C49 119.9(3)
C57 C58 C45 122.1(3)
C49 C58 C45 118.0(3)
N3 C14 C13 110.4(3)
N3 C14 C15 119.6(3)
C13 C14 C15 129.9(3)
O2 B2 O7 125.5(4)
O2 B2 O6 125.5(4)
O7 B2 O6 109.0(3)
C50 C49 C48 122.6(3)
C50 C49 C58 118.5(3)
C48 C49 C58 118.8(3)
C21 C20 C19 122.8(4)
C21 C20 C29 118.8(3)
C19 C20 C29 118.4(3)
C23 C24 C25 120.2(4)
C23 C24 H24 119.9
C25 C24 H24 119.9
C22 C21 C20 122.3(4)
C22 C21 H21 118.9
C20 C21 H21 118.9
C42 C43 N6 110.7(3)
C42 C43 C44 130.8(4)
N6 C43 C44 118.3(3)
N6 C40 C41 110.2(3)
N6 C40 C35 119.5(3)
C41 C40 C35 130.1(3)
N4 C15 C14 121.1(3)
N4 C15 H15 119.4
C14 C15 H15 119.4
C34 N7 C31 105.9(3)
C34 N7 U2 136.0(2)
C31 N7 U2 114.6(2)
C43 C42 C41 105.9(3)
C43 C42 H42 127.0
C41 C42 H42 127.0
C60 C61 C62 119.0(4)
C60 C61 H61 120.5
C62 C61 H61 120.5
C55 C54 C53 121.2(4)
C55 C54 H54 119.4
C53 C54 H54 119.4
C8 C7 C6 115.2(4)
C8 C7 H7A 108.5
C6 C7 H7A 108.5
C8 C7 H7B 108.5
C6 C7 H7B 108.5
H7A C7 H7B 107.5
C18 C19 C20 120.9(4)
C18 C19 H19 119.5
C20 C19 H19 119.5
C61 C62 C63 119.3(4)
C61 C62 H62 120.3
C63 C62 H62 120.3
C36 C37 H37A 109.5
C36 C37 H37B 109.5
H37A C37 H37B 109.5
C36 C37 H37C 109.5
H37A C37 H37C 109.5
H37B C37 H37C 109.5
C7 C8 H8A 109.5
C7 C8 H8B 109.5
H8A C8 H8B 109.5
C7 C8 H8C 109.5
H8A C8 H8C 109.5
H8B C8 H8C 109.5
C52 C53 C54 120.2(4)
C52 C53 H53 119.9
C54 C53 H53 119.9
C54 C55 N1 121.1(3)
C54 C55 C56 120.2(3)
N1 C55 C56 118.4(3)
C42 C41 C40 107.4(3)
C42 C41 H41 126.3
C40 C41 H41 126.3
C79 C78 C77 120.0(5)
C79 C78 H78 120.0
C77 C78 H78 120.0
C53 C52 C51 121.0(4)
C53 C52 H52 119.5
C51 C52 H52 119.5
C57 C56 C55 122.5(3)
C57 C56 C51 119.2(3)
C55 C56 C51 118.3(3)
C80 C85 C84 116.9(4)
C80 C85 H85 121.5
C84 C85 H85 121.5
N11 C75 C76 121.4(5)
N11 C75 H75 119.3
C76 C75 H75 119.3
N2 C5 C4 109.9(4)
N2 C5 C6 120.9(3)
C4 C5 C6 129.1(4)
C11 C6 C5 108.3(3)
C11 C6 C9 109.7(3)
C5 C6 C9 110.0(4)
C11 C6 C7 108.0(3)
C5 C6 C7 109.5(3)
C9 C6 C7 111.2(4)
C45 C46 C47 120.3(4)
C45 C46 H46 119.8
C47 C46 H46 119.8
C46 C45 N5 121.9(3)
C46 C45 C58 120.9(3)
N5 C45 C58 117.2(3)
C56 C57 C58 121.0(3)
C56 C57 H57 119.5
C58 C57 H57 119.5
N2 C2 C3 110.2(3)
N2 C2 C1 121.0(3)
C3 C2 C1 128.5(4)
C21 C22 C23 122.5(4)
C21 C22 C27 118.7(3)
C23 C22 C27 118.8(4)
C4 C3 C2 106.6(4)
C4 C3 H3 126.7
C2 C3 H3 126.7
N7 C31 C32 110.1(3)
N7 C31 C30 120.5(3)
C32 C31 C30 128.8(4)
C51 C50 C49 122.0(3)
C51 C50 H50 119.0
C49 C50 H50 119.0
C85 C80 C81 121.9(4)
C85 C80 O6 128.8(4)
C81 C80 O6 109.3(3)
C38 C39 H39A 109.5
C38 C39 H39B 109.5
H39A C39 H39B 109.5
C38 C39 H39C 109.5
H39A C39 H39C 109.5
H39B C39 H39C 109.5
N10 C64 C65 122.4(4)
N10 C64 H64 118.8
C65 C64 H64 118.8
C81 O7 B2 105.7(3)
C39 C38 C35 115.5(3)
C39 C38 H38A 108.4
C35 C38 H38A 108.4
C39 C38 H38B 108.4
C35 C38 H38B 108.4
H38A C38 H38B 107.5
N9 C63 C62 122.2(4)
N9 C63 H63 118.9
C62 C63 H63 118.9
C47 C48 C49 121.2(4)
C47 C48 H48 119.4
C49 C48 H48 119.4
C40 C35 C34 108.0(3)
C40 C35 C36 109.3(3)
C34 C35 C36 110.8(3)
C40 C35 C38 108.0(3)
C34 C35 C38 110.2(3)
C36 C35 C38 110.4(3)
N7 C34 C33 110.2(3)
N7 C34 C35 121.1(3)
C33 C34 C35 128.7(3)
N11 C79 C78 120.9(5)
N11 C79 H79 119.5
C78 C79 H79 119.5
O5 C70 C71 127.5(4)
O5 C70 C69 110.9(4)
C71 C70 C69 121.6(4)
C37 C36 C35 116.2(4)
C37 C36 H36A 108.2
C35 C36 H36A 108.2
C37 C36 H36B 108.2
C35 C36 H36B 108.2
H36A C36 H36B 107.4
C83 C84 C85 121.3(4)
C83 C84 H84 119.3
C85 C84 H84 119.3
C48 C47 C46 120.6(4)
C48 C47 H47 119.7
C46 C47 H47 119.7
C16 C17 C18 120.9(4)
C16 C17 H17 119.6
C18 C17 H17 119.6
C12 C13 C14 106.2(3)
C12 C13 H13 126.9
C14 C13 H13 126.9
C19 C18 C17 121.0(4)
C19 C18 H18 119.5
C17 C18 H18 119.5
C69 C74 C73 117.4(5)
C69 C74 H74 121.3
C73 C74 H74 121.3
C13 C12 C11 107.2(3)
C13 C12 H12 126.4
C11 C12 H12 126.4
C72 C73 C74 121.1(5)
C72 C73 H73 119.4
C74 C73 H73 119.4
N8 C30 C31 122.2(3)
N8 C30 H30 118.9
C31 C30 H30 118.9
C3 C4 C5 107.2(4)
C3 C4 H4 126.4
C5 C4 H4 126.4
N3 C11 C12 110.5(3)
N3 C11 C6 119.1(3)
C12 C11 C6 130.2(3)
C80 C81 C82 121.2(4)
C80 C81 O7 110.1(3)
C82 C81 O7 128.7(4)

loop_
_geom_bond_atom_site_label_1
_geom_bond_atom_site_label_2
_geom_bond_distance
N8 C30 1.309(5)
N8 C26 1.409(5)
N8 U2 2.577(3)
C26 C25 1.373(5)
C26 C27 1.443(5)
C32 C33 1.382(6)
C32 C31 1.401(5)
C32 H32 0.9500
C33 C34 1.406(5)
C33 H33 0.9500
C23 C24 1.356(6)
C23 C22 1.424(5)
C23 H23 0.9500
C83 C84 1.362(6)
C83 C82 1.379(6)
C83 H83 0.9500
C67 C66 1.342(7)
C67 C68 1.376(6)
C67 H67 0.9500
C82 C81 1.377(6)
C82 H82 0.9500
C65 C66 1.350(6)
C65 C64 1.372(6)
C65 H65 0.9500
C68 N10 1.352(5)
C68 H68 0.9500
C9 C10 1.531(6)
C9 C6 1.546(6)
C9 H9A 0.9900
C9 H9B 0.9900
C66 H66 0.9500
C10 H10A 0.9800
C10 H10B 0.9800
C10 H10C 0.9800
O10 C90 1.392(8)
O10 C93 1.400(7)
C90 C91 1.431(9)
C90 H90A 0.9900
C90 H90B 0.9900
C91 C92 1.446(9)
C91 H91A 0.9900
C91 H91B 0.9900
C92 C93 1.468(9)
C92 H92A 0.9900
C92 H92B 0.9900
C93 H93A 0.9900
C93 H93B 0.9900
C76 C77 1.370(7)
C76 C75 1.392(6)
C76 H76 0.9500
C71 C70 1.377(6)
C71 C72 1.406(7)
C71 H71 0.9500
C77 C78 1.381(7)
C77 H77 0.9500
C72 C73 1.358(8)
C72 H72 0.9500
U2 O3 2.068(2)
U2 O2 2.219(2)
U2 N6 2.481(3)
U2 N7 2.486(3)
U2 N5 2.589(3)
U2 N10 2.652(3)
U1 O1 2.092(2)
U1 O3 2.176(2)
U1 N3 2.443(3)
U1 N2 2.474(3)
U1 N4 2.592(3)
U1 N1 2.597(3)
U1 N9 2.621(3)
B1 O1 1.400(5)
B1 O5 1.491(5)
B1 O4 1.499(5)
B1 N11 1.633(6)
C27 C28 1.380(5)
C27 C22 1.440(5)
N4 C15 1.309(5)
N4 C16 1.420(4)
N2 C5 1.359(5)
N2 C2 1.383(5)
N6 C40 1.359(4)
N6 C43 1.392(4)
N10 C64 1.358(5)
O2 B2 1.315(5)
O5 C70 1.367(5)
O6 C80 1.380(4)
O6 B2 1.415(5)
N1 C1 1.308(5)
N1 C55 1.422(5)
C25 C24 1.419(6)
C25 H25 0.9500
O4 C69 1.362(5)
C1 C2 1.411(5)
C1 H1 0.9500
C69 C74 1.375(6)
C69 C70 1.403(6)
N5 C44 1.298(5)
N5 C45 1.428(4)
N9 C59 1.345(5)
N9 C63 1.349(5)
C28 C29 1.402(5)
C28 H28 0.9500
C16 C17 1.365(5)
C16 C29 1.434(5)
C44 C43 1.412(5)
C44 H44 0.9500
C60 C61 1.364(6)
C60 C59 1.371(5)
C60 H60 0.9500
C29 C20 1.449(5)
N11 C79 1.345(5)
N11 C75 1.346(5)
C59 H59 0.9500
N3 C11 1.362(5)
N3 C14 1.385(5)
C51 C50 1.388(5)
C51 C52 1.425(5)
C51 C56 1.442(5)
C58 C57 1.401(5)
C58 C49 1.434(5)
C58 C45 1.434(5)
C14 C13 1.399(5)
C14 C15 1.410(5)
B2 O7 1.408(5)
C49 C50 1.397(5)
C49 C48 1.424(5)
C20 C21 1.393(5)
C20 C19 1.425(5)
C24 H24 0.9500
C21 C22 1.390(5)
C21 H21 0.9500
C43 C42 1.389(5)
C40 C41 1.400(5)
C40 C35 1.518(5)
C15 H15 0.9500
N7 C34 1.363(5)
N7 C31 1.391(5)
C42 C41 1.392(5)
C42 H42 0.9500
C61 C62 1.377(6)
C61 H61 0.9500
C54 C55 1.369(5)
C54 C53 1.417(6)
C54 H54 0.9500
C7 C8 1.524(6)
C7 C6 1.547(6)
C7 H7A 0.9900
C7 H7B 0.9900
C19 C18 1.353(6)
C19 H19 0.9500
C62 C63 1.382(5)
C62 H62 0.9500
C37 C36 1.527(6)
C37 H37A 0.9800
C37 H37B 0.9800
C37 H37C 0.9800
C8 H8A 0.9800
C8 H8B 0.9800
C8 H8C 0.9800
C53 C52 1.362(6)
C53 H53 0.9500
C55 C56 1.433(5)
C41 H41 0.9500
C78 C79 1.372(6)
C78 H78 0.9500
C52 H52 0.9500
C56 C57 1.391(5)
C85 C80 1.366(5)
C85 C84 1.393(6)
C85 H85 0.9500
C75 H75 0.9500
C5 C4 1.412(6)
C5 C6 1.541(6)
C6 C11 1.511(5)
C46 C45 1.361(5)
C46 C47 1.423(5)
C46 H46 0.9500
C57 H57 0.9500
C2 C3 1.399(5)
C3 C4 1.373(6)
C3 H3 0.9500
C31 C30 1.405(5)
C50 H50 0.9500
C80 C81 1.369(6)
C39 C38 1.510(6)
C39 H39A 0.9800
C39 H39B 0.9800
C39 H39C 0.9800
C64 H64 0.9500
O7 C81 1.378(5)
C38 C35 1.549(5)
C38 H38A 0.9900
C38 H38B 0.9900
C63 H63 0.9500
C48 C47 1.345(6)
C48 H48 0.9500
C35 C34 1.519(5)
C35 C36 1.545(5)
C79 H79 0.9500
C36 H36A 0.9900
C36 H36B 0.9900
C84 H84 0.9500
C47 H47 0.9500
C17 C18 1.418(5)
C17 H17 0.9500
C13 C12 1.386(5)
C13 H13 0.9500
C18 H18 0.9500
C74 C73 1.409(7)
C74 H74 0.9500
C12 C11 1.399(5)
C12 H12 0.9500
C73 H73 0.9500
C30 H30 0.9500
C4 H4 0.9500

loop_
_geom_torsion_atom_site_label_1
_geom_torsion_atom_site_label_2
_geom_torsion_atom_site_label_3
_geom_torsion_atom_site_label_4
_geom_torsion
C30 N8 C26 C25 46.4(5)
U2 N8 C26 C25 -108.2(4)
C30 N8 C26 C27 -138.8(4)
U2 N8 C26 C27 66.5(4)
C31 C32 C33 C34 -0.6(5)
C84 C83 C82 C81 -0.1(9)
C66 C67 C68 N10 -2.9(8)
C68 C67 C66 C65 1.7(8)
C64 C65 C66 C67 -0.2(8)
C93 O10 C90 C91 10.8(9)
O10 C90 C91 C92 -3.2(10)
C90 C91 C92 C93 -5.2(10)
C90 O10 C93 C92 -13.7(8)
C91 C92 C93 O10 11.7(9)
C75 C76 C77 C78 2.1(7)
C70 C71 C72 C73 0.3(8)
C25 C26 C27 C28 -173.2(4)
N8 C26 C27 C28 11.9(5)
C25 C26 C27 C22 6.7(5)
N8 C26 C27 C22 -168.2(3)
O5 B1 O1 U1 16.1(9)
O4 B1 O1 U1 138.3(6)
N11 B1 O1 U1 -103.2(7)
C67 C68 N10 C64 2.4(6)
C67 C68 N10 U2 -172.1(3)
O1 B1 O5 C70 127.1(4)
O4 B1 O5 C70 0.3(4)
N11 B1 O5 C70 -112.7(3)
N8 C26 C25 C24 171.8(4)
C27 C26 C25 C24 -2.8(6)
O1 B1 O4 C69 -128.1(4)
O5 B1 O4 C69 0.4(4)
N11 B1 O4 C69 112.8(3)
C55 N1 C1 C2 -166.5(3)
U1 N1 C1 C2 -14.9(4)
B1 O4 C69 C74 -179.5(4)
B1 O4 C69 C70 -0.9(4)
C22 C27 C28 C29 0.8(5)
C26 C27 C28 C29 -179.3(3)
C15 N4 C16 C17 -55.7(5)
U1 N4 C16 C17 97.9(4)
C15 N4 C16 C29 123.9(3)
U1 N4 C16 C29 -82.4(4)
C45 N5 C44 C43 -175.5(3)
U2 N5 C44 C43 20.4(4)
C27 C28 C29 C16 -175.1(3)
C27 C28 C29 C20 3.0(5)
C17 C16 C29 C28 -180.0(3)
N4 C16 C29 C28 0.4(5)
C17 C16 C29 C20 1.9(5)
N4 C16 C29 C20 -177.8(3)
O1 B1 N11 C79 -38.6(5)
O5 B1 N11 C79 -164.3(3)
O4 B1 N11 C79 84.3(4)
O1 B1 N11 C75 145.2(4)
O5 B1 N11 C75 19.4(5)
O4 B1 N11 C75 -92.0(4)
C63 N9 C59 C60 -1.6(6)
U1 N9 C59 C60 170.7(3)
C61 C60 C59 N9 1.9(6)
C11 N3 C14 C13 0.2(4)
U1 N3 C14 C13 149.1(2)
C11 N3 C14 C15 176.8(3)
U1 N3 C14 C15 -34.2(4)
C80 O6 B2 O2 177.4(4)
C80 O6 B2 O7 -2.4(4)
C57 C58 C49 C50 -3.3(5)
C45 C58 C49 C50 175.3(3)
C57 C58 C49 C48 177.8(3)
C45 C58 C49 C48 -3.6(5)
C28 C29 C20 C21 -3.8(5)
C16 C29 C20 C21 174.4(3)
C28 C29 C20 C19 178.8(3)
C16 C29 C20 C19 -2.9(5)
C22 C23 C24 C25 3.9(7)
C26 C25 C24 C23 -2.5(6)
C19 C20 C21 C22 178.1(4)
C29 C20 C21 C22 0.9(6)
C40 N6 C43 C42 -1.2(4)
U2 N6 C43 C42 158.0(2)
C40 N6 C43 C44 174.5(3)
U2 N6 C43 C44 -26.3(4)
N5 C44 C43 C42 177.9(4)
N5 C44 C43 N6 3.2(5)
C43 N6 C40 C41 1.9(4)
U2 N6 C40 C41 -150.4(3)
C43 N6 C40 C35 -174.8(3)
U2 N6 C40 C35 32.9(5)
C16 N4 C15 C14 -176.4(3)
U1 N4 C15 C14 24.0(4)
N3 C14 C15 N4 5.7(5)
C13 C14 C15 N4 -178.4(3)
N6 C43 C42 C41 0.0(4)
C44 C43 C42 C41 -175.0(4)
C59 C60 C61 C62 -0.8(6)
C21 C20 C19 C18 -174.6(4)
C29 C20 C19 C18 2.7(6)
C60 C61 C62 C63 -0.3(6)
C55 C54 C53 C52 -3.5(6)
C53 C54 C55 N1 171.1(4)
C53 C54 C55 C56 -2.1(6)
C1 N1 C55 C54 47.2(5)
U1 N1 C55 C54 -101.3(4)
C1 N1 C55 C56 -139.4(3)
U1 N1 C55 C56 72.1(4)
C43 C42 C41 C40 1.2(4)
N6 C40 C41 C42 -2.0(4)
C35 C40 C41 C42 174.2(4)
C76 C77 C78 C79 -1.3(8)
C54 C53 C52 C51 3.8(6)
C50 C51 C52 C53 -179.8(4)
C56 C51 C52 C53 1.4(6)
C54 C55 C56 C57 -173.9(4)
N1 C55 C56 C57 12.7(5)
C54 C55 C56 C51 7.2(5)
N1 C55 C56 C51 -166.3(3)
C50 C51 C56 C57 -4.6(5)
C52 C51 C56 C57 174.2(3)
C50 C51 C56 C55 174.4(3)
C52 C51 C56 C55 -6.7(5)
C79 N11 C75 C76 -1.0(6)
B1 N11 C75 C76 175.2(4)
C77 C76 C75 N11 -1.0(7)
C2 N2 C5 C4 -0.6(5)
U1 N2 C5 C4 155.2(3)
C2 N2 C5 C6 -177.3(4)
U1 N2 C5 C6 -21.5(6)
N2 C5 C6 C11 53.2(5)
C4 C5 C6 C11 -122.8(5)
N2 C5 C6 C9 173.1(4)
C4 C5 C6 C9 -2.9(6)
N2 C5 C6 C7 -64.4(5)
C4 C5 C6 C7 119.6(5)
C10 C9 C6 C11 -167.1(4)
C10 C9 C6 C5 73.8(6)
C10 C9 C6 C7 -47.7(6)
C8 C7 C6 C11 56.1(5)
C8 C7 C6 C5 173.8(4)
C8 C7 C6 C9 -64.4(5)
C47 C46 C45 N5 -178.6(3)
C47 C46 C45 C58 0.6(6)
C44 N5 C45 C46 -61.3(5)
U2 N5 C45 C46 100.2(4)
C44 N5 C45 C58 119.4(4)
U2 N5 C45 C58 -79.1(4)
C57 C58 C45 C46 -179.3(3)
C49 C58 C45 C46 2.2(5)
C57 C58 C45 N5 0.0(5)
C49 C58 C45 N5 -178.6(3)
C55 C56 C57 C58 -175.9(3)
C51 C56 C57 C58 3.1(5)
C49 C58 C57 C56 0.9(5)
C45 C58 C57 C56 -177.7(3)
C5 N2 C2 C3 0.4(4)
U1 N2 C2 C3 -161.3(3)
C5 N2 C2 C1 173.9(3)
U1 N2 C2 C1 12.1(4)
N1 C1 C2 N2 2.7(6)
N1 C1 C2 C3 174.8(4)
C20 C21 C22 C23 -175.3(4)
C20 C21 C22 C27 2.9(6)
C24 C23 C22 C21 178.4(4)
C24 C23 C22 C27 0.1(6)
C28 C27 C22 C21 -3.7(5)
C26 C27 C22 C21 176.3(3)
C28 C27 C22 C23 174.6(4)
C26 C27 C22 C23 -5.3(5)
N2 C2 C3 C4 -0.1(5)
C1 C2 C3 C4 -172.9(4)
C34 N7 C31 C32 0.4(5)
U2 N7 C31 C32 -161.8(3)
C34 N7 C31 C30 172.5(4)
U2 N7 C31 C30 10.2(5)
C33 C32 C31 N7 0.1(5)
C33 C32 C31 C30 -171.0(4)
C52 C51 C50 C49 -176.6(4)
C56 C51 C50 C49 2.2(6)
C48 C49 C50 C51 -179.4(4)
C58 C49 C50 C51 1.7(5)
C84 C85 C80 C81 -0.7(7)
C84 C85 C80 O6 177.1(4)
B2 O6 C80 C85 -176.8(4)
B2 O6 C80 C81 1.2(4)
C68 N10 C64 C65 -0.9(6)
U2 N10 C64 C65 173.6(3)
C66 C65 C64 N10 -0.1(7)
O2 B2 O7 C81 -177.1(4)
O6 B2 O7 C81 2.7(4)
C59 N9 C63 C62 0.4(5)
U1 N9 C63 C62 -171.7(3)
C61 C62 C63 N9 0.5(6)
C50 C49 C48 C47 -176.6(4)
C58 C49 C48 C47 2.2(6)
N6 C40 C35 C34 -62.3(4)
C41 C40 C35 C34 121.8(4)
N6 C40 C35 C36 177.1(3)
C41 C40 C35 C36 1.2(5)
N6 C40 C35 C38 56.9(4)
C41 C40 C35 C38 -119.0(4)
C39 C38 C35 C40 58.4(4)
C39 C38 C35 C34 176.2(3)
C39 C38 C35 C36 -61.1(5)
C31 N7 C34 C33 -0.8(5)
U2 N7 C34 C33 155.6(3)
C31 N7 C34 C35 -177.7(3)
U2 N7 C34 C35 -21.2(6)
C32 C33 C34 N7 0.9(5)
C32 C33 C34 C35 177.4(4)
C40 C35 C34 N7 56.8(5)
C36 C35 C34 N7 176.5(3)
C38 C35 C34 N7 -61.1(5)
C40 C35 C34 C33 -119.4(5)
C36 C35 C34 C33 0.3(6)
C38 C35 C34 C33 122.8(5)
C75 N11 C79 C78 1.8(6)
B1 N11 C79 C78 -174.5(4)
C77 C78 C79 N11 -0.7(7)
B1 O5 C70 C71 178.8(4)
B1 O5 C70 C69 -0.8(4)
C72 C71 C70 O5 -179.8(4)
C72 C71 C70 C69 -0.2(7)
O4 C69 C70 O5 1.2(5)
C74 C69 C70 O5 179.8(4)
O4 C69 C70 C71 -178.5(4)
C74 C69 C70 C71 0.2(7)
C40 C35 C36 C37 -169.0(4)
C34 C35 C36 C37 72.1(5)
C38 C35 C36 C37 -50.3(5)
C82 C83 C84 C85 0.3(8)
C80 C85 C84 C83 0.0(7)
C49 C48 C47 C46 0.6(6)
C45 C46 C47 C48 -2.1(6)
N4 C16 C17 C18 179.2(3)
C29 C16 C17 C18 -0.4(6)
N3 C14 C13 C12 -0.5(4)
C15 C14 C13 C12 -176.7(4)
C20 C19 C18 C17 -1.2(6)
C16 C17 C18 C19 0.1(6)
O4 C69 C74 C73 178.2(4)
C70 C69 C74 C73 -0.2(7)
C14 C13 C12 C11 0.6(4)
C71 C72 C73 C74 -0.4(9)
C69 C74 C73 C72 0.4(8)
C26 N8 C30 C31 -168.6(4)
U2 N8 C30 C31 -11.4(5)
N7 C31 C30 N8 1.2(6)
C32 C31 C30 N8 171.5(4)
C2 C3 C4 C5 -0.2(5)
N2 C5 C4 C3 0.5(5)
C6 C5 C4 C3 176.8(4)
C14 N3 C11 C12 0.2(4)
U1 N3 C11 C12 -137.7(3)
C14 N3 C11 C6 -175.8(3)
U1 N3 C11 C6 46.2(5)
C13 C12 C11 N3 -0.5(4)
C13 C12 C11 C6 174.9(4)
C5 C6 C11 N3 -65.6(5)
C9 C6 C11 N3 174.3(4)
C7 C6 C11 N3 52.9(4)
C5 C6 C11 C12 119.2(4)
C9 C6 C11 C12 -0.9(6)
C7 C6 C11 C12 -122.2(4)
C85 C80 C81 C82 1.0(7)
O6 C80 C81 C82 -177.2(4)
C85 C80 C81 O7 178.7(4)
O6 C80 C81 O7 0.6(5)
C83 C82 C81 C80 -0.6(8)
C83 C82 C81 O7 -177.9(5)
B2 O7 C81 C80 -2.0(5)
B2 O7 C81 C82 175.5(5)
